data_8101707
loop_
_publ_author_name
'Z.-P. Kong'
'R.-L. Bao'
'X.-G. Zhou'
'Z. Pang'
'L. Jiang'
'Z.-X. Chen'
'B. Yue'

_publ_section_title
;
Crystal structure of hexaaquabis{2-[N-(4-pyridylcarbonyl)hydrazido]
propionato}dimanganese(II) tetrahydrate, Mn~2~(H~2~O)~6~(C~9~H~7~N~3~O~3~)
~2~ &#x00B7; 4H~2~O
;
_journal_issue 1
_journal_name_full 'Zeitschrift f\"ur Kristallographie - New Crystal Structures'
_journal_page_first 85
_journal_page_last 86
_journal_volume 220
_journal_year 2005
_chemical_formula_sum 'C9 H17 Mn N3 O8'
_chemical_formula_weight 350.20
_chemical_name_systematic
; 
hexaaqua-bis{2-[N-(4-pyridylcarbonyl)hydrazido]propionato}dimanganese(II) 
dihydrate
;
_space_group_IT_number 2
_symmetry_cell_setting triclinic
_symmetry_space_group_name_Hall '-P 1'
_symmetry_space_group_name_H-M 'P -1'
_atom_sites_solution_hydrogens geom
_atom_sites_solution_primary direct
_atom_sites_solution_secondary difmap
_audit_creation_method SHELXL-97
_cell_angle_alpha 66.506(5)
_cell_angle_beta 79.991(5)
_cell_angle_gamma 82.466(5)
_cell_formula_units_Z 2
_cell_length_a 7.553(3)
_cell_length_b 9.381(4)
_cell_length_c 11.071(4)
_cell_measurement_reflns_used 592
_cell_measurement_temperature 293(2)
_cell_measurement_theta_max 24.348
_cell_measurement_theta_min 2.373
_cell_volume 706.8(5)
_computing_cell_refinement 'Bruker SMART'
_computing_data_collection 'Bruker SMART'
_computing_data_reduction 'Bruker SHELXTL'
_computing_molecular_graphics 'Bruker SHELXTL'
_computing_publication_material 'Bruker SHELXTL'
_computing_structure_refinement 'SHELXL-97 (Sheldrick, 1997)'
_computing_structure_solution 'SHELXS-97 (Sheldrick, 1990)'
_diffrn_ambient_temperature 293(2)
_diffrn_measured_fraction_theta_full 0.978
_diffrn_measured_fraction_theta_max 0.978
_diffrn_measurement_device_type 'Bruker SMART CCD'
_diffrn_measurement_method 'phi and omega scans'
_diffrn_radiation_monochromator graphite
_diffrn_radiation_source 'fine-focus sealed tube'
_diffrn_radiation_type MoK\a
_diffrn_radiation_wavelength 0.71073
_diffrn_reflns_av_R_equivalents 0.0185
_diffrn_reflns_av_sigmaI/netI 0.0501
_diffrn_reflns_limit_h_max 9
_diffrn_reflns_limit_h_min -9
_diffrn_reflns_limit_k_max 11
_diffrn_reflns_limit_k_min -8
_diffrn_reflns_limit_l_max 12
_diffrn_reflns_limit_l_min -13
_diffrn_reflns_number 3270
_diffrn_reflns_theta_full 26.01
_diffrn_reflns_theta_max 26.01
_diffrn_reflns_theta_min 2.02
_diffrn_standards_decay_% 3.39
_exptl_absorpt_coefficient_mu 0.977
_exptl_absorpt_correction_T_max 0.9086
_exptl_absorpt_correction_T_min 0.7923
_exptl_absorpt_correction_type multi-scan
_exptl_crystal_colour yellow
_exptl_crystal_density_diffrn 1.645
_exptl_crystal_density_method 'not measured'
_exptl_crystal_description othorhombic
_exptl_crystal_F_000 362
_exptl_crystal_size_max 0.25
_exptl_crystal_size_mid 0.10
_exptl_crystal_size_min 0.10
_refine_diff_density_max 0.544
_refine_diff_density_min -0.401
_refine_diff_density_rms 0.074
_refine_ls_extinction_method none
_refine_ls_goodness_of_fit_ref 1.049
_refine_ls_hydrogen_treatment mixed
_refine_ls_matrix_type full
_refine_ls_number_parameters 231
_refine_ls_number_reflns 2725
_refine_ls_number_restraints 10
_refine_ls_restrained_S_all 1.048
_refine_ls_R_factor_all 0.0620
_refine_ls_R_factor_gt 0.0451
_refine_ls_shift/su_max 0.000
_refine_ls_shift/su_mean 0.000
_refine_ls_structure_factor_coef Fsqd
_refine_ls_weighting_details 'calc w=1/[\s^2^(Fo^2^)+(0.0473P)^2^+0.4099P] where P=(Fo^2^+2Fc^2^)/3'
_refine_ls_weighting_scheme calc
_refine_ls_wR_factor_gt 0.1003
_refine_ls_wR_factor_ref 0.1080
_reflns_number_gt 2198
_reflns_number_total 2725
_reflns_threshold_expression >2sigma(I)
_cod_data_source_file 1267-1441.cff
_cod_data_source_block f40514c
_cod_original_sg_symbol_H-M P-1
_cod_database_code 8101707

loop_
_symmetry_equiv_pos_as_xyz
'x, y, z'
'-x, -y, -z'

loop_
_atom_site_label
_atom_site_type_symbol
_atom_site_fract_x
_atom_site_fract_y
_atom_site_fract_z
_atom_site_U_iso_or_equiv
_atom_site_adp_type
_atom_site_occupancy
_atom_site_symmetry_multiplicity
_atom_site_Wyckoff_symbol
_atom_site_calc_flag
_atom_site_refinement_flags
_atom_site_disorder_assembly
_atom_site_disorder_group
Mn1 Mn 0.61566(6) 0.79740(6) 0.57758(5) 0.02538(17) Uani 1 2 i d . . .
C1 C 0.6083(4) 0.4678(4) 0.7867(3) 0.0282(7) Uani 1 2 i d . . .
C2 C 0.6608(4) 0.3047(4) 0.8720(3) 0.0280(7) Uani 1 2 i d . . .
C3 C 0.7990(5) 0.2197(4) 0.8278(3) 0.0362(9) Uani 1 2 i d . . .
H3 H 0.8661 0.2649 0.7448 0.043 Uiso 1 2 i calc R . .
C4 C 0.8371(5) 0.0674(4) 0.9074(4) 0.0369(9) Uani 1 2 i d . . .
H4 H 0.9282 0.0100 0.8747 0.044 Uiso 1 2 i calc R . .
C5 C 0.6216(5) 0.0811(4) 1.0708(3) 0.0388(9) Uani 1 2 i d . . .
H5 H 0.5607 0.0344 1.1559 0.047 Uiso 1 2 i calc R . .
C6 C 0.5704(5) 0.2327(4) 0.9976(3) 0.0338(8) Uani 1 2 i d . . .
H6 H 0.4763 0.2861 1.0321 0.041 Uiso 1 2 i calc R . .
C7 C 0.2448(4) 0.7245(4) 0.7533(3) 0.0285(7) Uani 1 2 i d . . .
C8 C 0.0949(5) 0.6437(5) 0.8518(4) 0.0530(12) Uani 1 2 i d . . .
H8A H 0.1427 0.5583 0.9237 0.079 Uiso 1 2 i calc R . .
H8B H 0.0220 0.6050 0.8102 0.079 Uiso 1 2 i calc R . .
H8C H 0.0227 0.7154 0.8855 0.079 Uiso 1 2 i calc R . .
C9 C 0.2166(4) 0.8911(4) 0.6638(3) 0.0253(7) Uani 1 2 i d . . .
N1 N 0.7511(4) -0.0026(3) 1.0285(3) 0.0355(7) Uani 1 2 i d . . .
N2 N 0.4405(4) 0.5134(3) 0.8196(3) 0.0314(7) Uani 1 2 i d . . .
N3 N 0.4046(4) 0.6661(3) 0.7369(3) 0.0262(6) Uani 1 2 i d . . .
O1 O 0.8836(4) 0.7607(3) 0.4827(3) 0.0456(7) Uani 1 2 i d D . .
O2 O 0.7071(3) 0.9145(3) 0.6890(3) 0.0364(6) Uani 1 2 i d D . .
O3 O 0.4840(3) 0.7597(3) 0.4276(3) 0.0340(6) Uani 1 2 i d D . .
O4 O 0.3516(3) 0.9581(3) 0.5895(2) 0.0280(5) Uani 1 2 i d . . .
O5 O 0.0627(3) 0.9535(3) 0.6698(2) 0.0395(6) Uani 1 2 i d . . .
O6 O 0.7182(3) 0.5456(3) 0.6915(2) 0.0393(6) Uani 1 2 i d . . .
O7 O 0.7347(4) 0.6986(3) 0.2362(3) 0.0407(6) Uani 1 2 i d D . .
O8 O 0.2027(4) 0.5579(3) 0.5226(3) 0.0400(6) Uani 1 2 i d D . .
H1A H 0.930(7) 0.845(4) 0.430(4) 0.09(2) Uiso 1 2 i d D . .
H1B H 0.966(5) 0.700(5) 0.522(5) 0.086(18) Uiso 1 2 i d D . .
H2A H 0.669(7) 1.008(3) 0.659(5) 0.082(19) Uiso 1 2 i d D . .
H2B H 0.817(3) 0.915(5) 0.687(4) 0.050(13) Uiso 1 2 i d D . .
H3A H 0.558(5) 0.742(5) 0.368(3) 0.053(13) Uiso 1 2 i d D . .
H3B H 0.409(4) 0.689(4) 0.462(4) 0.051(13) Uiso 1 2 i d D . .
H7A H 0.685(5) 0.642(4) 0.209(4) 0.050(13) Uiso 1 2 i d D . .
H7B H 0.756(6) 0.782(3) 0.172(3) 0.055(14) Uiso 1 2 i d D . .
H8D H 0.208(7) 0.524(5) 0.463(4) 0.070(17) Uiso 1 2 i d D . .
H8E H 0.198(6) 0.479(4) 0.594(3) 0.060(15) Uiso 1 2 i d D . .

loop_
_atom_site_aniso_label
_atom_site_aniso_U_11
_atom_site_aniso_U_22
_atom_site_aniso_U_33
_atom_site_aniso_U_23
_atom_site_aniso_U_13
_atom_site_aniso_U_12
Mn1 0.0204(3) 0.0218(3) 0.0297(3) -0.0070(2) 0.00121(19) -0.00276(19)
C1 0.0309(18) 0.0228(17) 0.0278(17) -0.0062(15) -0.0057(14) -0.0008(15)
C2 0.0276(17) 0.0246(17) 0.0289(17) -0.0074(15) -0.0051(14) -0.0002(14)
C3 0.0352(19) 0.036(2) 0.0270(17) -0.0049(16) 0.0001(15) 0.0037(17)
C4 0.0331(19) 0.036(2) 0.038(2) -0.0136(17) -0.0069(16) 0.0099(17)
C5 0.044(2) 0.036(2) 0.0265(18) -0.0037(16) -0.0003(16) -0.0008(18)
C6 0.0355(19) 0.0301(19) 0.0296(18) -0.0090(16) 0.0015(15) 0.0027(16)
C7 0.0249(17) 0.0241(17) 0.0323(18) -0.0078(15) 0.0006(14) -0.0033(14)
C8 0.037(2) 0.033(2) 0.058(3) 0.005(2) 0.0181(19) -0.0051(18)
C9 0.0220(16) 0.0225(16) 0.0288(17) -0.0087(14) 0.0011(13) -0.0023(14)
N1 0.0376(17) 0.0289(16) 0.0327(16) -0.0044(14) -0.0066(13) 0.0004(14)
N2 0.0327(16) 0.0200(14) 0.0321(15) -0.0028(13) -0.0010(12) 0.0020(12)
N3 0.0254(14) 0.0212(14) 0.0287(14) -0.0074(12) -0.0001(11) -0.0019(12)
O1 0.0287(14) 0.0287(15) 0.0583(18) -0.0024(14) 0.0108(13) 0.0012(12)
O2 0.0219(13) 0.0458(17) 0.0449(15) -0.0218(14) -0.0003(11) -0.0055(13)
O3 0.0316(14) 0.0337(14) 0.0366(14) -0.0136(12) 0.0015(11) -0.0094(12)
O4 0.0211(11) 0.0220(11) 0.0323(12) -0.0046(10) 0.0052(9) -0.0032(10)
O5 0.0200(12) 0.0271(13) 0.0536(16) -0.0021(12) 0.0054(11) 0.0009(10)
O6 0.0316(13) 0.0280(13) 0.0404(14) 0.0000(12) 0.0066(11) 0.0004(11)
O7 0.0472(16) 0.0316(15) 0.0381(15) -0.0058(14) -0.0071(13) -0.0079(13)
O8 0.0428(15) 0.0295(14) 0.0425(17) -0.0097(14) -0.0073(13) 0.0033(12)

loop_
_atom_type_symbol
_atom_type_description
_atom_type_scat_dispersion_real
_atom_type_scat_dispersion_imag
_atom_type_scat_source
C C 0.0033 0.0016 'International Tables Vol C Tables 4.2.6.8 and 6.1.1.4'
H H 0.0000 0.0000 'International Tables Vol C Tables 4.2.6.8 and 6.1.1.4'
N N 0.0061 0.0033 'International Tables Vol C Tables 4.2.6.8 and 6.1.1.4'
O O 0.0106 0.0060 'International Tables Vol C Tables 4.2.6.8 and 6.1.1.4'
Mn Mn 0.3368 0.7283 'International Tables Vol C Tables 4.2.6.8 and 6.1.1.4'

loop_
_geom_angle_atom_site_label_1
_geom_angle_atom_site_label_2
_geom_angle_atom_site_label_3
_geom_angle
_geom_angle_site_symmetry_1
_geom_angle_site_symmetry_3
_geom_angle_publ_flag
O1 Mn1 O2 94.10(11) . . ?
O1 Mn1 N3 140.49(10) . . ?
O2 Mn1 N3 96.87(10) . . ?
O1 Mn1 O3 92.62(12) . . ?
O2 Mn1 O3 160.53(10) . . ?
N3 Mn1 O3 89.43(10) . . ?
O1 Mn1 O6 72.25(10) . . ?
O2 Mn1 O6 100.32(11) . . ?
N3 Mn1 O6 68.48(9) . . ?
O3 Mn1 O6 99.13(10) . . ?
O1 Mn1 O4 80.24(9) . 2_676 ?
O2 Mn1 O4 80.88(10) . 2_676 ?
N3 Mn1 O4 138.97(9) . 2_676 ?
O3 Mn1 O4 82.29(9) . 2_676 ?
O6 Mn1 O4 152.48(8) . 2_676 ?
O1 Mn1 O4 150.63(10) . . ?
O2 Mn1 O4 82.43(9) . . ?
N3 Mn1 O4 68.69(9) . . ?
O3 Mn1 O4 82.76(9) . . ?
O6 Mn1 O4 137.11(8) . . ?
O4 Mn1 O4 70.41(9) 2_676 . ?
O6 C1 N2 126.6(3) . . ?
O6 C1 C2 119.9(3) . . ?
N2 C1 C2 113.4(3) . . ?
C3 C2 C6 117.6(3) . . ?
C3 C2 C1 121.2(3) . . ?
C6 C2 C1 121.2(3) . . ?
C4 C3 C2 119.2(3) . . ?
C4 C3 H3 120.4 . . ?
C2 C3 H3 120.4 . . ?
N1 C4 C3 123.5(3) . . ?
N1 C4 H4 118.3 . . ?
C3 C4 H4 118.3 . . ?
N1 C5 C6 124.3(3) . . ?
N1 C5 H5 117.9 . . ?
C6 C5 H5 117.9 . . ?
C5 C6 C2 118.7(3) . . ?
C5 C6 H6 120.6 . . ?
C2 C6 H6 120.6 . . ?
N3 C7 C8 126.1(3) . . ?
N3 C7 C9 113.9(3) . . ?
C8 C7 C9 120.0(3) . . ?
C7 C8 H8A 109.5 . . ?
C7 C8 H8B 109.5 . . ?
H8A C8 H8B 109.5 . . ?
C7 C8 H8C 109.5 . . ?
H8A C8 H8C 109.5 . . ?
H8B C8 H8C 109.5 . . ?
O5 C9 O4 124.9(3) . . ?
O5 C9 C7 117.5(3) . . ?
O4 C9 C7 117.6(3) . . ?
C5 N1 C4 116.7(3) . . ?
C1 N2 N3 109.4(3) . . ?
C7 N3 N2 116.7(3) . . ?
C7 N3 Mn1 122.5(2) . . ?
N2 N3 Mn1 120.79(19) . . ?
Mn1 O1 H1A 113(4) . . ?
Mn1 O1 H1B 125(4) . . ?
H1A O1 H1B 107(5) . . ?
Mn1 O2 H2A 109(4) . . ?
Mn1 O2 H2B 117(3) . . ?
H2A O2 H2B 106(5) . . ?
Mn1 O3 H3A 113(3) . . ?
Mn1 O3 H3B 113(3) . . ?
H3A O3 H3B 110(4) . . ?
C9 O4 Mn1 132.59(19) . 2_676 ?
C9 O4 Mn1 116.27(19) . . ?
Mn1 O4 Mn1 109.59(9) 2_676 . ?
C1 O6 Mn1 114.5(2) . . ?
H7A O7 H7B 107(4) . . ?
H8D O8 H8E 105(4) . . ?

loop_
_geom_bond_atom_site_label_1
_geom_bond_atom_site_label_2
_geom_bond_distance
_geom_bond_site_symmetry_2
_geom_bond_publ_flag
Mn1 O1 2.164(3) . ?
Mn1 O2 2.187(3) . ?
Mn1 N3 2.231(3) . ?
Mn1 O3 2.238(3) . ?
Mn1 O6 2.292(2) . ?
Mn1 O4 2.313(2) 2_676 ?
Mn1 O4 2.355(2) . ?
C1 O6 1.255(4) . ?
C1 N2 1.320(4) . ?
C1 C2 1.486(4) . ?
C2 C3 1.372(5) . ?
C2 C6 1.378(5) . ?
C3 C4 1.370(5) . ?
C3 H3 0.9300 . ?
C4 N1 1.326(5) . ?
C4 H4 0.9300 . ?
C5 N1 1.313(5) . ?
C5 C6 1.369(5) . ?
C5 H5 0.9300 . ?
C6 H6 0.9300 . ?
C7 N3 1.273(4) . ?
C7 C8 1.477(5) . ?
C7 C9 1.490(4) . ?
C8 H8A 0.9600 . ?
C8 H8B 0.9600 . ?
C8 H8C 0.9600 . ?
C9 O5 1.234(4) . ?
C9 O4 1.256(4) . ?
N2 N3 1.380(4) . ?
O1 H1A 0.85(2) . ?
O1 H1B 0.840(19) . ?
O2 H2A 0.833(19) . ?
O2 H2B 0.823(19) . ?
O3 H3A 0.842(19) . ?
O3 H3B 0.851(19) . ?
O4 Mn1 2.313(2) 2_676 ?
O7 H7A 0.849(19) . ?
O7 H7B 0.834(19) . ?
O8 H8D 0.832(19) . ?
O8 H8E 0.837(19) . ?

loop_
_geom_hbond_atom_site_label_D
_geom_hbond_atom_site_label_H
_geom_hbond_atom_site_label_A
_geom_hbond_distance_DH
_geom_hbond_distance_HA
_geom_hbond_distance_DA
_geom_hbond_angle_DHA
_geom_hbond_site_symmetry_A
O1 H1A O5 0.85(2) 1.77(3) 2.577(4) 157(5) 2_676
O2 H2B O5 0.823(19) 1.90(2) 2.719(4) 170(4) 1_655
O3 H3A O7 0.842(19) 1.93(2) 2.773(4) 178(4) .
O7 H7A N2 0.849(19) 2.00(2) 2.836(4) 170(4) 2_666
O8 H8D O6 0.832(19) 2.03(2) 2.848(4) 166(5) 2_666
O1 H1B O8 0.840(19) 2.09(3) 2.850(4) 151(5) 1_655
O2 H2A O3 0.833(19) 2.25(2) 3.071(4) 168(5) 2_676
O3 H3B O8 0.851(19) 1.97(2) 2.809(4) 169(4) .
O7 H7B N1 0.834(19) 2.01(2) 2.831(4) 167(4) 1_564
O8 H8E O7 0.837(19) 2.05(2) 2.856(4) 163(4) 2_666
